data_2007628
loop_
_publ_author_name
'Goswami, Shyamaprosad'
'Ajit Kumar Mahapatra'
'Gur Dayal Nigam'
'Chinnakali, Kandasamy'
'Fun, Hoong-Kun'

_publ_section_title
;
 <i>N</i>-(3-Hydroxyphenyl)-<i>p</i>-toluenesulfonamide
;
_journal_issue 9
_journal_name_full 'Acta Crystallographica Section C'
_journal_page_first 1301
_journal_page_last 1302
_journal_paper_doi 10.1107/S010827019800479X
_journal_volume 54
_journal_year 1998
_chemical_formula_moiety 'C13 H13 N O3 S'
_chemical_formula_sum 'C13 H13 N O3 S'
_chemical_formula_weight 263.30
_chemical_name_systematic
;
 ?
;
_space_group_IT_number 15
_symmetry_cell_setting monoclinic
_symmetry_space_group_name_Hall '-C 2yc'
_symmetry_space_group_name_H-M 'C 1 2/c 1'
_audit_creation_method SHELXL
_cell_angle_alpha 90.00
_cell_angle_beta 112.1360(10)
_cell_angle_gamma 90.00
_cell_formula_units_Z 8
_cell_length_a 23.9096(7)
_cell_length_b 9.5192(3)
_cell_length_c 11.9629(3)
_cell_measurement_reflns_used 6375
_cell_measurement_temperature 293(2)
_cell_measurement_theta_max 33.0
_cell_measurement_theta_min 1.5
_cell_volume 2522.07(13)
_computing_cell_refinement 'SAINT (Siemens, 1996a)'
_computing_data_collection 'SMART (Siemens, 1996b)'
_computing_data_reduction SAINT
_computing_molecular_graphics SHELXTL
_computing_publication_material 'SHELXTL and PARST (Nardelli, 1995)'
_computing_structure_refinement SHELXTL
_computing_structure_solution 'SHELXTL (Sheldrick, 1996b)'
_diffrn_ambient_temperature 293(2)
_diffrn_measurement_device 'Siemens SMART CCD area-detector'
_diffrn_measurement_method \w
_diffrn_radiation_monochromator graphite
_diffrn_radiation_source 'fine-focus sealed tube'
_diffrn_radiation_type MoK\a
_diffrn_radiation_wavelength 0.71073
_diffrn_reflns_av_R_equivalents 0.016
_diffrn_reflns_av_sigmaI/netI 0.0212
_diffrn_reflns_limit_h_max 28
_diffrn_reflns_limit_h_min -30
_diffrn_reflns_limit_k_max 12
_diffrn_reflns_limit_k_min 0
_diffrn_reflns_limit_l_max 15
_diffrn_reflns_limit_l_min 0
_diffrn_reflns_number 8060
_diffrn_reflns_theta_max 27.50
_diffrn_reflns_theta_min 2.74
_exptl_absorpt_coefficient_mu 0.256
_exptl_absorpt_correction_T_max 0.955
_exptl_absorpt_correction_T_min 0.871
_exptl_absorpt_correction_type 'empirical (SADABS; Sheldrick, 1996a)'
_exptl_crystal_colour colourless
_exptl_crystal_density_diffrn 1.387
_exptl_crystal_density_method 'not measured'
_exptl_crystal_description block
_exptl_crystal_F_000 1104
_exptl_crystal_size_max 0.52
_exptl_crystal_size_mid 0.36
_exptl_crystal_size_min 0.30
_refine_diff_density_max 0.218
_refine_diff_density_min -0.280
_refine_ls_extinction_method none
_refine_ls_goodness_of_fit_all 1.058
_refine_ls_goodness_of_fit_obs 1.084
_refine_ls_hydrogen_treatment refall
_refine_ls_matrix_type full
_refine_ls_number_parameters 215
_refine_ls_number_reflns 2897
_refine_ls_number_restraints 0
_refine_ls_restrained_S_all 1.059
_refine_ls_restrained_S_obs 1.084
_refine_ls_R_factor_all 0.045
_refine_ls_R_factor_obs .036
_refine_ls_shift/esd_max 0.000
_refine_ls_shift/esd_mean 0.000
_refine_ls_structure_factor_coef Fsqd
_refine_ls_weighting_details 'w = 1/[\s^2^(Fo^2^)+(0.0496P)^2^+1.4298P] where P = (Fo^2^+2Fc^2^)/3'
_refine_ls_weighting_scheme calc
_refine_ls_wR_factor_all 0.102
_refine_ls_wR_factor_obs .096
_reflns_number_observed 2474
_reflns_number_total 2898
_reflns_observed_criterion I>2\s(I)
_cod_data_source_file ha1219.cif
_cod_data_source_block ha1219
_cod_depositor_comments
;
The following automatic conversions were performed:

'_refine_ls_weighting_scheme' value 'calc w =
1/[\s^2^(Fo^2^)+(0.0496P)^2^+1.4298P] where P = (Fo^2^+2Fc^2^)/3' was
changed to 'calc'. New tag '_refine_ls_weighting_details' was
created. The value of the new tag was set to 'w =
1/[\s^2^(Fo^2^)+(0.0496P)^2^+1.4298P] where P = (Fo^2^+2Fc^2^)/3'.

Automatic conversion script
Id: cif_fix_values 3143 2015-03-26 13:38:13Z robertas 
;
_cod_original_sg_symbol_H-M 'C 2/c'
_cod_database_code 2007628

loop_
_symmetry_equiv_pos_as_xyz
'x, y, z'
'-x, y, -z+1/2'
'x+1/2, y+1/2, z'
'-x+1/2, y+1/2, -z+1/2'
'-x, -y, -z'
'x, -y, z-1/2'
'-x+1/2, -y+1/2, -z'
'x+1/2, -y+1/2, z-1/2'

loop_
_atom_site_aniso_label
_atom_site_aniso_U_11
_atom_site_aniso_U_22
_atom_site_aniso_U_33
_atom_site_aniso_U_12
_atom_site_aniso_U_13
_atom_site_aniso_U_23
S .0519(2) .0251(2) .0547(2) .00020(14) .0251(2) .00584(14)
O1 .0885(10) .0238(5) .0903(10) .0029(6) .0609(8) .0028(6)
O2 .0753(9) .0527(7) .0608(7) -.0081(6) .0385(7) .0115(6)
O3 .0704(9) .0236(5) .0875(9) .0062(5) .0299(7) .0030(5)
N1 .0444(7) .0254(6) .0563(8) .0028(5) .0239(6) .0011(5)
C1 .0446(8) .0273(6) .0491(8) .0009(6) .0210(7) .0001(6)
C2 .0523(9) .0315(7) .0506(9) .0051(6) .0222(7) -.0057(6)
C3 .0588(10) .0448(9) .0484(9) .0077(7) .0292(8) -.0030(7)
C4 .0578(10) .0369(8) .0488(8) .0034(7) .0278(8) .0043(6)
C5 .0377(7) .0266(6) .0403(7) .0031(5) .0136(6) .0005(5)
C6 .0438(8) .0288(7) .0444(7) .0026(6) .0218(6) -.0017(6)
C7 .0446(8) .0370(7) .0515(8) -.0029(6) .0248(7) -.0023(6)
C8 .0563(10) .0709(12) .0549(10) .0166(9) .0225(8) -.0100(9)
C9 .0546(11) .0830(15) .0604(11) .0206(11) .0203(9) -.0036(10)
C10 .0507(10) .0731(13) .0541(10) -.0066(9) .0190(8) -.0007(9)
C11 .0701(12) .0613(11) .0535(10) -.0069(9) .0280(9) -.0117(9)
C12 .0631(11) .0417(9) .0585(10) .0004(8) .0319(9) -.0060(7)
C13 .072(2) .117(3) .0634(14) .003(2) .0073(12) -.001(2)

loop_
_atom_site_label
_atom_site_fract_x
_atom_site_fract_y
_atom_site_fract_z
_atom_site_U_iso_or_equiv
_atom_site_thermal_displace_type
_atom_site_calc_flag
_atom_site_refinement_flags
_atom_site_occupancy
_atom_site_disorder_group
_atom_site_type_symbol
S .15228(2) .63121(4) .32385(4) .04241(14) Uani d . 1 . S
O1 .21747(7) 1.24115(12) .28260(14) .0596(4) Uani d . 1 . O
O2 .12629(7) .62815(13) .41330(12) .0592(3) Uani d . 1 . O
O3 .18286(6) .50919(11) .30503(13) .0605(4) Uani d . 1 . O
N1 .20265(6) .75472(12) .35773(13) .0406(3) Uani d . 1 . N
C1 .19960(7) 1.14149(14) .34495(14) .0394(3) Uani d . 1 . C
C2 .17327(8) 1.1765(2) .42618(15) .0440(4) Uani d . 1 . C
C3 .15601(8) 1.0698(2) .4845(2) .0480(4) Uani d . 1 . C
C4 .16530(8) .9296(2) .46482(15) .0456(4) Uani d . 1 . C
C5 .19100(6) .89695(14) .38142(13) .0352(3) Uani d . 1 . C
C6 .20815(7) 1.00214(14) .32118(14) .0375(3) Uani d . 1 . C
C7 .09489(7) .6743(2) .18487(15) .0424(3) Uani d . 1 . C
C8 .05407(9) .7805(2) .1806(2) .0603(5) Uani d . 1 . C
C9 .00843(9) .8125(3) .0729(2) .0664(6) Uani d . 1 . C
C10 .00186(9) .7399(2) -.0320(2) .0595(5) Uani d . 1 . C
C11 .04355(10) .6371(2) -.0265(2) .0603(5) Uani d . 1 . C
C12 .09020(9) .6042(2) .0801(2) .0518(4) Uani d . 1 . C
C13 -.05052(14) .7729(5) -.1479(3) .0894(8) Uani d . 1 . C
H1O1 .2074(10) 1.316(3) .296(2) .066(6) Uiso d . 1 . H
H1N1 .2246(9) .744(2) .3171(18) .053(5) Uiso d . 1 . H
H2 .1690(8) 1.274(2) .4448(17) .050(5) Uiso d . 1 . H
H3 .1386(9) 1.093(2) .5425(19) .062(6) Uiso d . 1 . H
H4 .1536(9) .855(2) .5082(18) .057(5) Uiso d . 1 . H
H6 .2255(8) .9791(17) .2640(15) .040(4) Uiso d . 1 . H
H8 .0620(11) .835(3) .255(2) .080(7) Uiso d . 1 . H
H9 -.0166(12) .887(3) .074(2) .086(8) Uiso d . 1 . H
H11 .0374(11) .584(3) -.103(2) .079(7) Uiso d . 1 . H
H12 .1150(10) .530(2) .0799(19) .068(6) Uiso d . 1 . H
H13A -.041(2) .856(5) -.168(4) .162(19) Uiso d . 1 . H
H13B -.056(2) .709(5) -.208(5) .19(2) Uiso d . 1 . H
H13C -.086(2) .783(5) -.126(4) .166(17) Uiso d . 1 . H

loop_
_atom_type_symbol
_atom_type_description
_atom_type_scat_dispersion_real
_atom_type_scat_dispersion_imag
_atom_type_scat_source
C C 0.0033 0.0016 'International Tables Vol C Tables 4.2.6.8 and 6.1.1.4'
H H 0.0000 0.0000 'International Tables Vol C Tables 4.2.6.8 and 6.1.1.4'
N N 0.0061 0.0033 'International Tables Vol C Tables 4.2.6.8 and 6.1.1.4'
O O 0.0106 0.0060 'International Tables Vol C Tables 4.2.6.8 and 6.1.1.4'
S S 0.1246 0.1234 'International Tables Vol C Tables 4.2.6.8 and 6.1.1.4'

loop_
_geom_angle_atom_site_label_1
_geom_angle_atom_site_label_2
_geom_angle_atom_site_label_3
_geom_angle
_geom_angle_publ_flag
O2 S O3 119.55(8) yes
O2 S N1 108.65(8) yes
O3 S N1 104.59(7) yes
O2 S C7 107.97(8) yes
O3 S C7 107.62(8) yes
N1 S C7 107.96(7) yes
C5 N1 S 123.62(11) yes
O1 C1 C2 122.22(13) ?
O1 C1 C6 116.73(14) ?
C2 C1 C6 121.05(14) ?
C3 C2 C1 118.63(14) ?
C2 C3 C4 121.65(15) ?
C3 C4 C5 118.63(14) ?
C6 C5 C4 120.68(13) ?
C6 C5 N1 117.61(13) ?
C4 C5 N1 121.67(13) ?
C5 C6 C1 119.32(13) ?
C12 C7 C8 119.9(2) ?
C12 C7 S 120.69(14) ?
C8 C7 S 119.36(13) ?
C9 C8 C7 119.6(2) ?
C8 C9 C10 121.1(2) ?
C11 C10 C9 118.4(2) ?
C11 C10 C13 121.7(2) ?
C9 C10 C13 119.9(2) ?
C12 C11 C10 121.5(2) ?
C11 C12 C7 119.3(2) ?

loop_
_geom_bond_atom_site_label_1
_geom_bond_atom_site_label_2
_geom_bond_site_symmetry_2
_geom_bond_distance
_geom_bond_publ_flag
S O2 . 1.4259(13) yes
S O3 . 1.4347(12) yes
S N1 . 1.6214(13) yes
S C7 . 1.760(2) yes
O1 C1 . 1.371(2) yes
N1 C5 . 1.432(2) yes
C1 C2 . 1.383(2) ?
C1 C6 . 1.388(2) ?
C2 C3 . 1.381(2) ?
C3 C4 . 1.387(2) ?
C4 C5 . 1.390(2) ?
C5 C6 . 1.383(2) ?
C7 C12 . 1.386(2) ?
C7 C8 . 1.393(2) ?
C8 C9 . 1.372(3) ?
C9 C10 . 1.389(3) ?
C10 C11 . 1.381(3) ?
C10 C13 . 1.510(3) ?
C11 C12 . 1.378(3) ?

loop_
_geom_hbond_atom_site_label_D
_geom_hbond_atom_site_label_H
_geom_hbond_atom_site_label_A
_geom_hbond_site_symmetry_A
_geom_hbond_distance_DH
_geom_hbond_distance_HA
_geom_hbond_distance_DA
_geom_hbond_angle_DHA
_geom_hbond_publ_flag
O1 H1O1 O3 1_565 0.79(3) 1.95(3) 2.727(2) 171(2) yes
N1 H1N1 O1 4_545 0.85(2) 2.14(2) 2.983(2) 174(2) yes
C4 H4 O2 1_555 0.98(2) 2.41(2) 3.008(2) 119(2) no

loop_
_geom_torsion_atom_site_label_1
_geom_torsion_atom_site_label_2
_geom_torsion_atom_site_label_3
_geom_torsion_atom_site_label_4
_geom_torsion
_geom_torsion_publ_flag
C4 C5 N1 S 52.0(2) y
C5 N1 S C7 64.19(14) y
N1 S C7 C8 -74.3(2) y
O2 S N1 C5 -52.67(15) ?
O3 S N1 C5 178.60(13) ?
O1 C1 C2 C3 179.4(2) ?
C6 C1 C2 C3 0.6(3) ?
C1 C2 C3 C4 1.0(3) ?
C2 C3 C4 C5 -2.0(3) ?
C3 C4 C5 C6 1.4(2) ?
C3 C4 C5 N1 179.1(2) ?
S N1 C5 C6 -130.19(13) ?
C4 C5 C6 C1 0.2(2) ?
N1 C5 C6 C1 -177.71(14) ?
O1 C1 C6 C5 179.97(14) ?
C2 C1 C6 C5 -1.2(2) ?
O2 S C7 C12 -137.31(14) ?
O3 S C7 C12 -7.0(2) ?
N1 S C7 C12 105.39(15) ?
O2 S C7 C8 43.0(2) ?
O3 S C7 C8 173.32(15) ?
C12 C7 C8 C9 1.7(3) ?
S C7 C8 C9 -178.6(2) ?
C7 C8 C9 C10 0.5(4) ?
C8 C9 C10 C11 -1.9(3) ?
C8 C9 C10 C13 177.2(3) ?
C9 C10 C11 C12 1.1(3) ?
C13 C10 C11 C12 -178.0(3) ?
C10 C11 C12 C7 1.1(3) ?
C8 C7 C12 C11 -2.5(3) ?
S C7 C12 C11 177.80(14) ?

loop_
_cod_related_entry_id
_cod_related_entry_database
_cod_related_entry_code
1 ChemSpider 69764
